data_7151145
loop_
_publ_author_name
'Beddow, James E.'
'Davies, Stephen G.'
'Ling, Kenneth B.'
'Roberts, Paul M.'
'Russell, Angela J.'
'Smith, Andrew D.'
'Thomson, James E.'

_publ_section_title
;
 Asymmetric synthesis of beta2-amino acids:
 2-substituted-3-aminopropanoic acids from N-acryloyl SuperQuat
 derivatives.
;
_journal_issue 17
_journal_name_full 'Organic &amp; biomolecular chemistry'
_journal_page_first 2812
_journal_page_last 2825
_journal_paper_doi 10.1039/b707689d
_journal_volume 5
_journal_year 2007
_chemical_absolute_configuration unk
_chemical_formula_moiety 'C32 H38 N2 O4'
_chemical_formula_sum 'C32 H38 N2 O4'
_chemical_formula_weight 514.66
_space_group_IT_number 19
_symmetry_cell_setting orthorhombic
_symmetry_Int_Tables_number 19
_symmetry_space_group_name_Hall 'P 2ac 2ab'
_symmetry_space_group_name_H-M 'P 21 21 21'
_atom_sites_solution_hydrogens geom
_atom_sites_solution_primary direct
_cell_angle_alpha 90
_cell_angle_beta 90
_cell_angle_gamma 90
_cell_formula_units_Z 4
_cell_length_a 8.6876(2)
_cell_length_b 14.8422(3)
_cell_length_c 22.3552(4)
_cell_measurement_reflns_used 3585
_cell_measurement_temperature 190
_cell_measurement_theta_max 27
_cell_measurement_theta_min 5
_cell_volume 2882.55(10)
_computing_cell_refinement
;
Denzo/Scalepack (Otwinowski & Minor, 1996)
;
_computing_data_collection
;
COLLECT (Nonius BV, 1997)
;
_computing_data_reduction
;
Denzo/Scalepack (Otwinowski & Minor, 1996)
;
_computing_molecular_graphics
;
CAMERON (Watkin et al 1996)
;
_computing_publication_material
;
CRYSTALS (Watkin et al 2001)
;
_computing_structure_refinement
;
CRYSTALS (Watkin et al 2001)
;
_computing_structure_solution
;
SIR92 (Altomare et al, 1994)
;
_diffrn_ambient_temperature 190
_diffrn_measured_fraction_theta_full 0.988
_diffrn_measured_fraction_theta_max 0.982
_diffrn_measurement_device_type
;
Enraf Nonius Kappa CCD
;
_diffrn_measurement_method \w
_diffrn_radiation_monochromator graphite
_diffrn_radiation_type 'Mo K\a'
_diffrn_radiation_wavelength 0.71073
_diffrn_reflns_av_R_equivalents 0.01
_diffrn_reflns_limit_h_max 11
_diffrn_reflns_limit_h_min -11
_diffrn_reflns_limit_k_max 19
_diffrn_reflns_limit_k_min -19
_diffrn_reflns_limit_l_max 29
_diffrn_reflns_limit_l_min -28
_diffrn_reflns_number 6499
_diffrn_reflns_theta_full 26.967
_diffrn_reflns_theta_max 27.518
_diffrn_reflns_theta_min 5.128
_diffrn_standards_decay_% 0.00
_diffrn_standards_interval_count 0
_diffrn_standards_interval_time 0
_diffrn_standards_number 0
_exptl_absorpt_coefficient_mu 0.078
_exptl_absorpt_correction_T_max 0.99
_exptl_absorpt_correction_T_min 0.99
_exptl_absorpt_correction_type multi-scan
_exptl_absorpt_process_details
;
Denzo/Scalepack (Otwinowski & Minor, 1996)
;
_exptl_crystal_colour ' colourless '
_exptl_crystal_density_diffrn 1.186
_exptl_crystal_description ' block '
_exptl_crystal_F_000 1104.000
_exptl_crystal_size_max 0.10
_exptl_crystal_size_mid 0.10
_exptl_crystal_size_min 0.10
_refine_diff_density_max 0.15
_refine_diff_density_min -0.14
_refine_ls_extinction_method None
_refine_ls_goodness_of_fit_ref 1.0991
_refine_ls_hydrogen_treatment constr
_refine_ls_matrix_type full
_refine_ls_number_parameters 343
_refine_ls_number_reflns 2810
_refine_ls_R_factor_all 0.0528
_refine_ls_R_factor_gt 0.0375
_refine_ls_shift/su_max 0.000540
_refine_ls_structure_factor_coef F
_refine_ls_weighting_details
;
Method = Prince modified Chebychev polynomial, (Watkin, 1994)
W = [weight] * [1-(deltaF/6*sigmaF)^2]^2

1.00 0.451 0.609
;
_refine_ls_weighting_scheme calc
_refine_ls_wR_factor_all 0.0560
_refine_ls_wR_factor_gt 0.0433
_refine_ls_wR_factor_ref 0.0433
_reflns_limit_h_max 11
_reflns_limit_h_min 0
_reflns_limit_k_max 19
_reflns_limit_k_min 0
_reflns_limit_l_max 28
_reflns_limit_l_min 0
_reflns_number_gt 2810
_reflns_number_total 3676
_reflns_threshold_expression I>3.00u(I)
_cod_data_source_file b707689d.txt
_cod_data_source_block 2
_cod_original_cell_volume 2882.5(1)
_cod_database_code 7151145

loop_
_symmetry_equiv_pos_as_xyz
x,y,z
x+1/2,-y+1/2,-z
-x,y+1/2,-z+1/2
-x+1/2,-y,z+1/2

loop_
_atom_site_label
_atom_site_type_symbol
_atom_site_fract_x
_atom_site_fract_y
_atom_site_fract_z
_atom_site_U_iso_or_equiv
_atom_site_occupancy
_atom_site_adp_type
_atom_site_attached_hydrogens
N1 N 0.3940(2) 0.42383(11) 0.77841(7) 0.0361 1.0000 Uani .
C2 C 0.3968(2) 0.45556(14) 0.71564(8) 0.0362 1.0000 Uani .
C3 C 0.2554(3) 0.40338(16) 0.6913(1) 0.0438 1.0000 Uani .
O4 O 0.2490(2) 0.32338(11) 0.73071(7) 0.0504 1.0000 Uani .
C5 C 0.3190(3) 0.34117(15) 0.78282(9) 0.0433 1.0000 Uani .
O6 O 0.3167(3) 0.29027(11) 0.82480(8) 0.0595 1.0000 Uani .
C7 C 0.2659(3) 0.3674(2) 0.62748(11) 0.0590 1.0000 Uani .
C8 C 0.1089(3) 0.4567(2) 0.70074(12) 0.0584 1.0000 Uani .
C9 C 0.5516(3) 0.44125(16) 0.68324(9) 0.0427 1.0000 Uani .
C10 C 0.6683(3) 0.51573(19) 0.69419(11) 0.0528 1.0000 Uani .
C11 C 0.6236(3) 0.35024(19) 0.69664(13) 0.0603 1.0000 Uani .
C12 C 0.4443(2) 0.47799(14) 0.82530(9) 0.0353 1.0000 Uani .
C13 C 0.4017(2) 0.45309(14) 0.88937(8) 0.0361 1.0000 Uani .
C14 C 0.3168(2) 0.53620(14) 0.91583(9) 0.0373 1.0000 Uani .
C15 C 0.1758(2) 0.56125(14) 0.87989(9) 0.0363 1.0000 Uani .
C16 C 0.0500(3) 0.50346(16) 0.8762(1) 0.0439 1.0000 Uani .
C17 C -0.0825(3) 0.52952(19) 0.84544(11) 0.0514 1.0000 Uani .
C18 C -0.0911(3) 0.61266(18) 0.81891(12) 0.0545 1.0000 Uani .
C19 C 0.0345(4) 0.66948(18) 0.82129(12) 0.0591 1.0000 Uani .
C20 C 0.1675(3) 0.64383(15) 0.8513(1) 0.0476 1.0000 Uani .
O21 O 0.26666(19) 0.51634(11) 0.97534(6) 0.0471 1.0000 Uani .
C22 C 0.5515(2) 0.43087(15) 0.92331(9) 0.0391 1.0000 Uani .
N23 N 0.5216(2) 0.41140(12) 0.98712(7) 0.0383 1.0000 Uani .
C24 C 0.4604(3) 0.31968(15) 0.9959(1) 0.0460 1.0000 Uani .
C25 C 0.3853(3) 0.30831(15) 1.0560(1) 0.0485 1.0000 Uani .
C26 C 0.2395(3) 0.34432(16) 1.06639(11) 0.0525 1.0000 Uani .
C27 C 0.1689(4) 0.3350(2) 1.12181(14) 0.0726 1.0000 Uani .
C28 C 0.2435(6) 0.2909(2) 1.16735(14) 0.0873 1.0000 Uani .
C29 C 0.3878(6) 0.2546(2) 1.15780(15) 0.0919 1.0000 Uani .
C30 C 0.4588(4) 0.26323(19) 1.10247(13) 0.0679 1.0000 Uani .
C31 C 0.6639(3) 0.42278(16) 1.0229(1) 0.0457 1.0000 Uani .
C32 C 0.7201(2) 0.51857(16) 1.02466(9) 0.0406 1.0000 Uani .
C33 C 0.8719(3) 0.53906(18) 1.0113(1) 0.0474 1.0000 Uani .
C34 C 0.9232(3) 0.6274(2) 1.01273(11) 0.0571 1.0000 Uani .
C35 C 0.8240(4) 0.6962(2) 1.02707(12) 0.0607 1.0000 Uani .
C36 C 0.6709(3) 0.67646(19) 1.04188(12) 0.0584 1.0000 Uani .
C37 C 0.6200(3) 0.58788(18) 1.04054(11) 0.0497 1.0000 Uani .
O38 O 0.5139(2) 0.54681(11) 0.81433(7) 0.0494 1.0000 Uani .
H21 H 0.3879 0.5243 0.7109 0.0441 1.0000 Uiso .
H71 H 0.1693 0.3331 0.6167 0.0742 1.0000 Uiso .
H72 H 0.3558 0.3242 0.6235 0.0742 1.0000 Uiso .
H73 H 0.2802 0.4174 0.5982 0.0742 1.0000 Uiso .
H81 H 0.0166 0.4232 0.6850 0.0718 1.0000 Uiso .
H82 H 0.0912 0.4700 0.7444 0.0718 1.0000 Uiso .
H83 H 0.1144 0.5167 0.6789 0.0718 1.0000 Uiso .
H91 H 0.5218 0.4412 0.6401 0.0550 1.0000 Uiso .
H101 H 0.7674 0.5024 0.6718 0.0647 1.0000 Uiso .
H102 H 0.6928 0.5217 0.7376 0.0647 1.0000 Uiso .
H103 H 0.6277 0.5752 0.6791 0.0647 1.0000 Uiso .
H111 H 0.7243 0.3439 0.6740 0.0774 1.0000 Uiso .
H112 H 0.6463 0.3443 0.7405 0.0774 1.0000 Uiso .
H113 H 0.5538 0.3002 0.6840 0.0774 1.0000 Uiso .
H131 H 0.3319 0.3990 0.8935 0.0436 1.0000 Uiso .
H141 H 0.3933 0.5888 0.9141 0.0480 1.0000 Uiso .
H161 H 0.0571 0.4415 0.8960 0.0540 1.0000 Uiso .
H171 H -0.1731 0.4866 0.8429 0.0643 1.0000 Uiso .
H181 H -0.1888 0.6336 0.7978 0.0666 1.0000 Uiso .
H191 H 0.0296 0.7309 0.8007 0.0708 1.0000 Uiso .
H201 H 0.2618 0.6846 0.8520 0.0593 1.0000 Uiso .
H221 H 0.6258 0.4830 0.9196 0.0493 1.0000 Uiso .
H222 H 0.6029 0.3762 0.9042 0.0493 1.0000 Uiso .
H241 H 0.5456 0.2743 0.9920 0.0579 1.0000 Uiso .
H242 H 0.3811 0.3062 0.9638 0.0579 1.0000 Uiso .
H261 H 0.1819 0.3780 1.0324 0.0657 1.0000 Uiso .
H271 H 0.0618 0.3620 1.1290 0.0870 1.0000 Uiso .
H281 H 0.1968 0.2849 1.2083 0.1093 1.0000 Uiso .
H291 H 0.4464 0.2211 1.1917 0.1098 1.0000 Uiso .
H301 H 0.5670 0.2357 1.0947 0.0854 1.0000 Uiso .
H311 H 0.6446 0.4010 1.0649 0.0577 1.0000 Uiso .
H312 H 0.7469 0.3833 1.0047 0.0577 1.0000 Uiso .
H331 H 0.9462 0.4888 1.0015 0.0601 1.0000 Uiso .
H341 H 1.0329 0.6401 1.0023 0.0701 1.0000 Uiso .
H351 H 0.8639 0.7618 1.0253 0.0737 1.0000 Uiso .
H361 H 0.5960 0.7269 1.0532 0.0755 1.0000 Uiso .
H371 H 0.5096 0.5718 1.0523 0.0594 1.0000 Uiso .
H211 H 0.3557 0.4894 0.9974 0.0500 1.0000 Uiso .

loop_
_atom_site_aniso_label
_atom_site_aniso_U_11
_atom_site_aniso_U_22
_atom_site_aniso_U_33
_atom_site_aniso_U_23
_atom_site_aniso_U_13
_atom_site_aniso_U_12
N1 0.0405(9) 0.0388(8) 0.0291(7) -0.0015(7) -0.0010(7) 0.0016(8)
C2 0.034(1) 0.044(1) 0.0303(9) 0.0021(8) -0.0022(8) 0.0026(9)
C3 0.0428(11) 0.0527(12) 0.036(1) -0.0000(9) -0.004(1) -0.0020(11)
O4 0.062(1) 0.0494(8) 0.0397(8) -0.0036(7) -0.0054(8) -0.0134(9)
C5 0.0525(13) 0.0408(11) 0.037(1) -0.0051(9) 0.002(1) -0.001(1)
O6 0.0910(13) 0.0431(8) 0.0442(9) 0.0028(7) -0.0051(9) -0.0123(9)
C7 0.0575(15) 0.0812(17) 0.0384(11) -0.0091(12) -0.0098(12) -0.0060(15)
C8 0.0363(11) 0.0788(17) 0.0601(14) -0.0000(14) -0.0031(11) 0.0018(13)
C9 0.0386(11) 0.0573(13) 0.032(1) -0.0010(9) 0.0011(9) 0.006(1)
C10 0.0363(11) 0.0728(16) 0.0494(12) 0.0029(12) 0.004(1) -0.0035(12)
C11 0.0562(15) 0.0624(15) 0.0623(14) -0.0036(13) 0.0125(13) 0.0164(13)
C12 0.0299(9) 0.0435(11) 0.0325(9) -0.0053(8) 0.0032(8) 0.0013(9)
C13 0.034(1) 0.044(1) 0.0314(9) -0.0028(8) 0.0011(8) -0.0009(9)
C14 0.036(1) 0.0449(11) 0.0315(9) -0.0055(8) 0.0011(8) 0.0025(9)
C15 0.034(1) 0.042(1) 0.0322(9) -0.0052(8) 0.0024(8) 0.0020(9)
C16 0.0391(11) 0.0512(12) 0.0415(11) 0.001(1) 0.0032(9) -0.003(1)
C17 0.0329(11) 0.0695(15) 0.0518(13) -0.0047(12) 0.002(1) -0.0052(12)
C18 0.0468(13) 0.0659(15) 0.0508(13) -0.0077(12) -0.0097(11) 0.0172(13)
C19 0.0702(17) 0.0520(13) 0.0550(14) 0.0021(12) -0.0123(13) 0.0132(14)
C20 0.0532(13) 0.0416(11) 0.0481(12) -0.0012(9) -0.0065(11) -0.0024(11)
O21 0.0441(8) 0.067(1) 0.0299(7) -0.0030(7) 0.0024(6) 0.0155(8)
C22 0.034(1) 0.0500(11) 0.0335(9) -0.0051(9) 0.0027(8) 0.004(1)
N23 0.0385(9) 0.0441(9) 0.0324(8) -0.0005(7) -0.0011(7) 0.0039(8)
C24 0.0542(13) 0.0408(11) 0.0429(11) -0.0051(9) 0.002(1) 0.0030(11)
C25 0.0637(14) 0.0373(11) 0.0443(11) -0.0021(9) 0.0007(11) -0.0049(11)
C26 0.0579(15) 0.0458(12) 0.0537(13) -0.009(1) 0.0097(12) -0.0113(12)
C27 0.089(2) 0.0567(15) 0.0720(17) -0.0160(15) 0.0330(18) -0.0215(17)
C28 0.146(4) 0.0592(16) 0.0562(17) 0.0023(14) 0.035(2) -0.021(2)
C29 0.155(4) 0.0680(19) 0.0523(16) 0.0170(15) 0.007(2) -0.001(3)
C30 0.094(2) 0.0552(15) 0.0546(15) 0.0121(12) -0.0003(15) 0.0087(16)
C31 0.0410(11) 0.0548(12) 0.0412(11) -0.001(1) -0.006(1) 0.0107(11)
C32 0.0374(11) 0.0554(12) 0.0291(9) -0.0041(9) -0.0044(8) 0.006(1)
C33 0.0396(11) 0.0651(15) 0.038(1) -0.004(1) -0.0019(9) 0.0054(11)
C34 0.0492(14) 0.0765(17) 0.0457(12) -0.0035(12) 0.0031(11) -0.0081(13)
C35 0.0648(16) 0.0648(16) 0.0524(13) -0.0082(12) -0.0028(13) -0.0124(14)
C36 0.0566(14) 0.0601(15) 0.0584(14) -0.0167(12) -0.0067(13) 0.0079(13)
C37 0.0398(12) 0.0623(14) 0.0469(12) -0.0111(11) -0.001(1) 0.0010(11)
O38 0.0525(9) 0.0559(9) 0.0397(8) -0.0039(7) 0.0064(7) -0.0179(8)

loop_
_atom_type_symbol
_atom_type_scat_dispersion_real
_atom_type_scat_dispersion_imag
_atom_type_scat_Cromer_Mann_a1
_atom_type_scat_Cromer_Mann_b1
_atom_type_scat_Cromer_Mann_a2
_atom_type_scat_Cromer_Mann_b2
_atom_type_scat_Cromer_Mann_a3
_atom_type_scat_Cromer_Mann_b3
_atom_type_scat_Cromer_Mann_a4
_atom_type_scat_Cromer_Mann_b4
_atom_type_scat_Cromer_Mann_c
_atom_type_scat_source
'C ' 0.0033 0.0016 2.3100 20.8439 1.0200 10.2075 1.5886 0.5687 0.8650 51.6512 0.2156 International_Tables_Vol_IV_Table_2.2B
'H ' 0.0000 0.0000 0.4930 10.5109 0.3229 26.1257 0.1402 3.1424 0.0408 57.7998 0.0030 International_Tables_Vol_IV_Table_2.2B
'N ' 0.0061 0.0033 12.2126 0.0057 3.1322 9.8933 2.0125 28.9975 1.1663 0.5826 -11.5290 International_Tables_Vol_IV_Table_2.2B
'O ' 0.0106 0.0060 3.0485 13.2771 2.2868 5.7011 1.5463 0.3239 0.8670 32.9089 0.2508 International_Tables_Vol_IV_Table_2.2B

loop_
_geom_angle_atom_site_label_1
_geom_angle_site_symmetry_1
_geom_angle_atom_site_label_2
_geom_angle_site_symmetry_2
_geom_angle_atom_site_label_3
_geom_angle_site_symmetry_3
_geom_angle
_geom_angle_publ_flag
C2 . N1 . C5 . 110.79(16) yes
C2 . N1 . C12 . 121.68(17) yes
C5 . N1 . C12 . 127.05(17) yes
N1 . C2 . C3 . 99.24(16) yes
N1 . C2 . C9 . 114.58(17) yes
C3 . C2 . C9 . 117.21(17) yes
N1 . C2 . H21 . 114.363 no
C3 . C2 . H21 . 113.513 no
C9 . C2 . H21 . 98.850 no
C2 . C3 . O4 . 102.82(16) yes
C2 . C3 . C7 . 117.1(2) yes
O4 . C3 . C7 . 106.15(19) yes
C2 . C3 . C8 . 110.87(18) yes
O4 . C3 . C8 . 107.8(2) yes
C7 . C3 . C8 . 111.3(2) yes
C3 . O4 . C5 . 110.02(16) yes
N1 . C5 . O4 . 108.92(18) yes
N1 . C5 . O6 . 128.0(2) yes
O4 . C5 . O6 . 123.1(2) yes
C3 . C7 . H71 . 110.484 no
C3 . C7 . H72 . 110.369 no
H71 . C7 . H72 . 107.471 no
C3 . C7 . H73 . 111.188 no
H71 . C7 . H73 . 108.717 no
H72 . C7 . H73 . 108.507 no
C3 . C8 . H81 . 111.254 no
C3 . C8 . H82 . 111.389 no
H81 . C8 . H82 . 108.279 no
C3 . C8 . H83 . 110.599 no
H81 . C8 . H83 . 107.590 no
H82 . C8 . H83 . 107.569 no
C2 . C9 . C10 . 113.95(19) yes
C2 . C9 . C11 . 112.90(19) yes
C10 . C9 . C11 . 109.9(2) yes
C2 . C9 . H91 . 103.157 no
C10 . C9 . H91 . 109.222 no
C11 . C9 . H91 . 107.247 no
C9 . C10 . H101 . 110.172 no
C9 . C10 . H102 . 111.282 no
H101 . C10 . H102 . 108.442 no
C9 . C10 . H103 . 110.413 no
H101 . C10 . H103 . 107.557 no
H102 . C10 . H103 . 108.873 no
C9 . C11 . H111 . 109.807 no
C9 . C11 . H112 . 110.602 no
H111 . C11 . H112 . 108.003 no
C9 . C11 . H113 . 110.845 no
H111 . C11 . H113 . 108.303 no
H112 . C11 . H113 . 109.204 no
N1 . C12 . C13 . 119.44(17) yes
N1 . C12 . O38 . 119.41(18) yes
C13 . C12 . O38 . 121.03(18) yes
C12 . C13 . C14 . 106.28(16) yes
C12 . C13 . C22 . 108.01(16) yes
C14 . C13 . C22 . 112.52(16) yes
C12 . C13 . H131 . 115.056 no
C14 . C13 . H131 . 108.143 no
C22 . C13 . H131 . 106.970 no
C13 . C14 . C15 . 112.18(16) yes
C13 . C14 . O21 . 109.57(16) yes
C15 . C14 . O21 . 107.38(17) yes
C13 . C14 . H141 . 106.370 no
C15 . C14 . H141 . 108.580 no
O21 . C14 . H141 . 112.847 no
C14 . C15 . C16 . 121.09(18) yes
C14 . C15 . C20 . 120.4(2) yes
C16 . C15 . C20 . 118.5(2) yes
C15 . C16 . C17 . 120.4(2) yes
C15 . C16 . H161 . 118.730 no
C17 . C16 . H161 . 120.845 no
C16 . C17 . C18 . 120.5(2) yes
C16 . C17 . H171 . 119.602 no
C18 . C17 . H171 . 119.901 no
C17 . C18 . C19 . 119.4(2) yes
C17 . C18 . H181 . 121.289 no
C19 . C18 . H181 . 119.350 no
C18 . C19 . C20 . 120.6(2) yes
C18 . C19 . H191 . 119.670 no
C20 . C19 . H191 . 119.760 no
C15 . C20 . C19 . 120.6(2) yes
C15 . C20 . H201 . 118.501 no
C19 . C20 . H201 . 120.877 no
C14 . O21 . H211 . 107.743 no
C13 . C22 . N23 . 111.63(17) yes
C13 . C22 . H221 . 109.584 no
N23 . C22 . H221 . 109.933 no
C13 . C22 . H222 . 109.489 no
N23 . C22 . H222 . 108.985 no
H221 . C22 . H222 . 107.113 no
C22 . N23 . C24 . 111.88(17) yes
C22 . N23 . C31 . 110.63(17) yes
C24 . N23 . C31 . 109.51(18) yes
N23 . C24 . C25 . 112.32(17) yes
N23 . C24 . H241 . 109.952 no
C25 . C24 . H241 . 108.869 no
N23 . C24 . H242 . 109.379 no
C25 . C24 . H242 . 108.387 no
H241 . C24 . H242 . 107.821 no
C24 . C25 . C26 . 120.1(2) yes
C24 . C25 . C30 . 121.5(3) yes
C26 . C25 . C30 . 118.5(3) yes
C25 . C26 . C27 . 120.8(3) yes
C25 . C26 . H261 . 120.007 no
C27 . C26 . H261 . 119.219 no
C26 . C27 . C28 . 120.0(3) yes
C26 . C27 . H271 . 120.018 no
C28 . C27 . H271 . 119.927 no
C27 . C28 . C29 . 120.0(3) yes
C27 . C28 . H281 . 121.834 no
C29 . C28 . H281 . 118.167 no
C28 . C29 . C30 . 120.3(3) yes
C28 . C29 . H291 . 121.217 no
C30 . C29 . H291 . 118.459 no
C25 . C30 . C29 . 120.4(3) yes
C25 . C30 . H301 . 118.636 no
C29 . C30 . H301 . 120.955 no
N23 . C31 . C32 . 113.10(18) yes
N23 . C31 . H311 . 109.139 no
C32 . C31 . H311 . 109.502 no
N23 . C31 . H312 . 108.070 no
C32 . C31 . H312 . 109.058 no
H311 . C31 . H312 . 107.827 no
C31 . C32 . C33 . 120.7(2) yes
C31 . C32 . C37 . 120.2(2) yes
C33 . C32 . C37 . 119.1(2) yes
C32 . C33 . C34 . 120.6(2) yes
C32 . C33 . H331 . 119.527 no
C34 . C33 . H331 . 119.827 no
C33 . C34 . C35 . 120.4(2) yes
C33 . C34 . H341 . 118.741 no
C35 . C34 . H341 . 120.804 no
C34 . C35 . C36 . 119.6(3) yes
C34 . C35 . H351 . 118.742 no
C36 . C35 . H351 . 121.605 no
C35 . C36 . C37 . 119.7(3) yes
C35 . C36 . H361 . 120.565 no
C37 . C36 . H361 . 119.699 no
C32 . C37 . C36 . 120.4(2) yes
C32 . C37 . H371 . 118.563 no
C36 . C37 . H371 . 120.983 no

loop_
_geom_bond_atom_site_label_1
_geom_bond_site_symmetry_1
_geom_bond_atom_site_label_2
_geom_bond_site_symmetry_2
_geom_bond_distance
_geom_bond_publ_flag
N1 . C2 . 1.480(2) yes
N1 . C5 . 1.393(3) yes
N1 . C12 . 1.391(3) yes
C2 . C3 . 1.551(3) yes
C2 . C9 . 1.542(3) yes
C2 . H21 . 1.029 no
C3 . O4 . 1.479(3) yes
C3 . C7 . 1.526(3) yes
C3 . C8 . 1.514(4) yes
O4 . C5 . 1.340(3) yes
C5 . O6 . 1.205(3) yes
C7 . H71 . 1.011 no
C7 . H72 . 1.014 no
C7 . H73 . 0.998 no
C8 . H81 . 1.007 no
C8 . H82 . 1.008 no
C8 . H83 . 1.016 no
C9 . C10 . 1.520(3) yes
C9 . C11 . 1.518(4) yes
C9 . H91 . 0.999 no
C10 . H101 . 1.015 no
C10 . H102 . 0.998 no
C10 . H103 . 1.009 no
C11 . H111 . 1.015 no
C11 . H112 . 1.004 no
C11 . H113 . 1.000 no
C12 . C13 . 1.525(3) yes
C12 . O38 . 1.212(3) yes
C13 . C14 . 1.554(3) yes
C13 . C22 . 1.542(3) yes
C13 . H131 . 1.010 no
C14 . C15 . 1.511(3) yes
C14 . O21 . 1.430(2) yes
C14 . H141 . 1.026 no
C15 . C16 . 1.392(3) yes
C15 . C20 . 1.384(3) yes
C16 . C17 . 1.395(3) yes
C16 . H161 . 1.022 no
C17 . C18 . 1.371(4) yes
C17 . H171 . 1.015 no
C18 . C19 . 1.380(4) yes
C18 . H181 . 1.019 no
C19 . C20 . 1.390(4) yes
C19 . H191 . 1.023 no
C20 . H201 . 1.019 no
O21 . H211 . 1.001 no
C22 . N23 . 1.478(3) yes
C22 . H221 . 1.011 no
C22 . H222 . 1.019 no
N23 . C24 . 1.475(3) yes
N23 . C31 . 1.482(3) yes
C24 . C25 . 1.502(3) yes
C24 . H241 . 1.006 no
C24 . H242 . 1.015 no
C25 . C26 . 1.394(4) yes
C25 . C30 . 1.392(4) yes
C26 . C27 . 1.389(4) yes
C26 . H261 . 1.038 no
C27 . C28 . 1.373(5) yes
C27 . H271 . 1.026 no
C28 . C29 . 1.381(6) yes
C28 . H281 . 1.006 no
C29 . C30 . 1.388(5) yes
C29 . H291 . 1.039 no
C30 . H301 . 1.040 no
C31 . C32 . 1.504(3) yes
C31 . H311 . 1.006 no
C31 . H312 . 1.014 no
C32 . C33 . 1.386(3) yes
C32 . C37 . 1.393(3) yes
C33 . C34 . 1.385(4) yes
C33 . H331 . 1.011 no
C34 . C35 . 1.375(4) yes
C34 . H341 . 0.999 no
C35 . C36 . 1.401(4) yes
C35 . H351 . 1.034 no
C36 . C37 . 1.387(4) yes
C36 . H361 . 1.024 no
C37 . H371 . 1.023 no

loop_
_cod_related_entry_id
_cod_related_entry_database
_cod_related_entry_code
1 ChemSpider 21188736
